data_1566553
loop_
_publ_author_name
'Wu, Zhen-Long'
'Zhang, Wei-Yan'
'Zhong, Jin-Cheng'
'Huang, Xiao-Jun'
'Xu, Wei'
'Chen, Min-Feng'
'Weng, Shao-Quan'
'Zhang, Dong-Mei'
'Che, Chun-Tao'
'Ye, Wen-Cai'
'Wang, Ying'

_publ_section_title
;
 Angiogenesis-Inhibitory Piperidine Alkaloids from the Leaves of
 <i>Microcos paniculata</i>.
;
_journal_issue 2
_journal_name_full 'Journal of natural products'
_journal_page_first 375
_journal_page_last 383
_journal_paper_doi 10.1021/acs.jnatprod.1c00960
_journal_volume 85
_journal_year 2022
_chemical_absolute_configuration ad
_chemical_formula_moiety 'C16 H27 N O'
_chemical_formula_sum 'C16 H27 N O'
_chemical_formula_weight 249.38
_space_group_crystal_system orthorhombic
_space_group_IT_number 19
_space_group_name_Hall 'P 2ac 2ab'
_space_group_name_H-M_alt 'P 21 21 21'
_atom_sites_solution_hydrogens mixed
_atom_sites_solution_primary direct
_audit_creation_date 2020-01-31
_audit_creation_method
;
Olex2 1.2
(compiled 2018.05.29 svn.r3508 for OlexSys, GUI svn.r5506)
;
_cell_angle_alpha 90
_cell_angle_beta 90
_cell_angle_gamma 90
_cell_formula_units_Z 4
_cell_length_a 5.15560(10)
_cell_length_b 9.49300(10)
_cell_length_c 31.8376(4)
_cell_measurement_reflns_used 12330
_cell_measurement_temperature 100.00(10)
_cell_measurement_theta_max 73.7600
_cell_measurement_theta_min 4.0180
_cell_volume 1558.20(4)
_computing_molecular_graphics 'Olex2 (Dolomanov et al., 2009)'
_computing_publication_material 'Olex2 (Dolomanov et al., 2009)'
_computing_structure_refinement 'ShelXL (Sheldrick, 2015)'
_computing_structure_solution 'ShelXS (Sheldrick, 2008)'
_diffrn_ambient_temperature 100.00(10)
_diffrn_measured_fraction_theta_full 1.000
_diffrn_measured_fraction_theta_max 0.997
_diffrn_measurement_device_type 'multiwire proportional'
_diffrn_measurement_method 'phi and omega scans'
_diffrn_radiation_monochromator graphite
_diffrn_radiation_type CuK\a
_diffrn_radiation_wavelength 1.54178
_diffrn_reflns_av_R_equivalents 0.0285
_diffrn_reflns_av_unetI/netI 0.0174
_diffrn_reflns_Laue_measured_fraction_full 1.000
_diffrn_reflns_Laue_measured_fraction_max 0.997
_diffrn_reflns_limit_h_max 6
_diffrn_reflns_limit_h_min -6
_diffrn_reflns_limit_k_max 11
_diffrn_reflns_limit_k_min -10
_diffrn_reflns_limit_l_max 39
_diffrn_reflns_limit_l_min -39
_diffrn_reflns_number 14619
_diffrn_reflns_point_group_measured_fraction_full 1.000
_diffrn_reflns_point_group_measured_fraction_max 0.992
_diffrn_reflns_theta_full 67.679
_diffrn_reflns_theta_max 73.941
_diffrn_reflns_theta_min 2.776
_exptl_absorpt_coefficient_mu 0.496
_exptl_absorpt_correction_type none
_exptl_crystal_density_diffrn 1.063
_exptl_crystal_description block
_exptl_crystal_F_000 552
_refine_diff_density_max 0.137
_refine_diff_density_min -0.243
_refine_diff_density_rms 0.059
_refine_ls_abs_structure_details
;
 Flack x determined using 1249 quotients [(I+)-(I-)]/[(I+)+(I-)]
 (Parsons, Flack and Wagner, Acta Cryst. B69 (2013) 249-259).
;
_refine_ls_abs_structure_Flack -0.05(8)
_refine_ls_extinction_method none
_refine_ls_goodness_of_fit_ref 1.109
_refine_ls_hydrogen_treatment mixed
_refine_ls_matrix_type full
_refine_ls_number_parameters 169
_refine_ls_number_reflns 3156
_refine_ls_number_restraints 0
_refine_ls_restrained_S_all 1.109
_refine_ls_R_factor_all 0.0336
_refine_ls_R_factor_gt 0.0333
_refine_ls_shift/su_max 0.000
_refine_ls_shift/su_mean 0.000
_refine_ls_structure_factor_coef Fsqd
_refine_ls_weighting_details 'w=1/[\s^2^(Fo^2^)+(0.0492P)^2^+0.2104P] where P=(Fo^2^+2Fc^2^)/3'
_refine_ls_weighting_scheme calc
_refine_ls_wR_factor_gt 0.0845
_refine_ls_wR_factor_ref 0.0847
_reflns_Friedel_coverage 0.673
_reflns_Friedel_fraction_full 1.000
_reflns_Friedel_fraction_max 0.985
_reflns_number_gt 3131
_reflns_number_total 3156
_reflns_threshold_expression 'I > 2\s(I)'
_cod_data_source_file np1c00960_si_006.cif
_cod_data_source_block microcosamine_A
_cod_database_code 1566553
_shelx_shelxl_version_number 2017/1
_shelx_space_group_comment
;
The symmetry employed for this shelxl refinement is uniquely defined
by the following loop, which should always be used as a source of
symmetry information in preference to the above space-group names.
They are only intended as comments.
;
_olex2_refinement_description
;
1. Fixed Uiso
 At 1.2 times of:
  All C(H) groups, All C(H,H) groups, All N(H) groups
 At 1.5 times of:
  All C(H,H,H) groups, All O(H) groups
2.a Ternary CH refined with riding coordinates:
 C3(H3), C2(H2), C6(H6)
2.b Secondary CH2 refined with riding coordinates:
 C8'(H8'A,H8'B), C9'(H9'A,H9'B), C4(H4A,H4B), C5(H5A,H5B), C7'(H7'A,H7'B)
2.c Aromatic/amide H refined with riding coordinates:
 C1'(H1'), C2'(H2'), C3'(H3'), C4'(H4'), C5'(H5'), C6'(H6')
2.d Idealised Me refined as rotating group:
 C5AA(H5AA,H5AB,H5AC), C10'(H10A,H10B,H10C)
2.e Idealised tetrahedral OH refined as rotating group:
 O0AA(H0AA)
;
_olex2_submission_special_instructions 'No special instructions were received'

loop_
_space_group_symop_operation_xyz
'x, y, z'
'-x+1/2, -y, z+1/2'
'x+1/2, -y+1/2, -z'
'-x, y+1/2, -z+1/2'

loop_
_atom_site_label
_atom_site_type_symbol
_atom_site_fract_x
_atom_site_fract_y
_atom_site_fract_z
_atom_site_U_iso_or_equiv
_atom_site_adp_type
_atom_site_occupancy
_atom_site_site_symmetry_order
_atom_site_calc_flag
_atom_site_refinement_flags_posn
_atom_site_refinement_flags_adp
_atom_site_refinement_flags_occupancy
_atom_site_disorder_assembly
_atom_site_disorder_group
O0AA O -0.2992(2) -0.12075(10) -0.25165(3) 0.0212(2) Uani 1 1 d . . . . .
H0AA H -0.427458 -0.076296 -0.259147 0.032 Uiso 1 1 calc GR . . . .
N1 N -0.2416(2) -0.49263(12) -0.21982(4) 0.0168(2) Uani 1 1 d . . . . .
H1 H -0.114(4) -0.550(2) -0.2250(5) 0.020 Uiso 1 1 d R . . . .
C3 C -0.3788(3) -0.24914(14) -0.23236(4) 0.0177(3) Uani 1 1 d . . . . .
H3 H -0.542354 -0.280035 -0.245042 0.021 Uiso 1 1 calc R . . . .
C1' C -0.3446(3) -0.62280(15) -0.15688(4) 0.0199(3) Uani 1 1 d . . . . .
H1' H -0.505095 -0.658679 -0.164840 0.024 Uiso 1 1 calc R . . . .
C2 C -0.1709(3) -0.35938(14) -0.24096(4) 0.0171(3) Uani 1 1 d . . . . .
H2 H -0.005127 -0.325934 -0.229659 0.020 Uiso 1 1 calc R . . . .
C6 C -0.2704(3) -0.48061(15) -0.17373(4) 0.0182(3) Uani 1 1 d . . . . .
H6 H -0.105343 -0.450856 -0.161299 0.022 Uiso 1 1 calc R . . . .
C8' C 0.1215(3) -1.40380(15) -0.05235(5) 0.0220(3) Uani 1 1 d . . . . .
H8'A H 0.282482 -1.364965 -0.041634 0.026 Uiso 1 1 calc R . . . .
H8'B H 0.141804 -1.417354 -0.082364 0.026 Uiso 1 1 calc R . . . .
C9' C 0.0738(3) -1.54654(16) -0.03170(5) 0.0222(3) Uani 1 1 d . . . . .
H9'A H 0.030332 -1.532212 -0.002367 0.027 Uiso 1 1 calc R . . . .
H9'B H -0.073208 -1.591609 -0.045154 0.027 Uiso 1 1 calc R . . . .
C2' C -0.1998(3) -0.70173(15) -0.13149(4) 0.0208(3) Uani 1 1 d . . . . .
H2' H -0.043142 -0.664794 -0.122063 0.025 Uiso 1 1 calc R . . . .
C4 C -0.4183(3) -0.22992(16) -0.18530(5) 0.0238(3) Uani 1 1 d . . . . .
H4A H -0.559971 -0.164703 -0.180448 0.029 Uiso 1 1 calc R . . . .
H4B H -0.262577 -0.190150 -0.172975 0.029 Uiso 1 1 calc R . . . .
C5 C -0.4792(3) -0.37078(15) -0.16432(5) 0.0219(3) Uani 1 1 d . . . . .
H5A H -0.645559 -0.404882 -0.174295 0.026 Uiso 1 1 calc R . . . .
H5B H -0.491834 -0.357312 -0.134190 0.026 Uiso 1 1 calc R . . . .
C3' C -0.2719(3) -0.84189(15) -0.11767(4) 0.0225(3) Uani 1 1 d . . . . .
H3' H -0.434457 -0.875537 -0.125380 0.027 Uiso 1 1 calc R . . . .
C7' C -0.0961(3) -1.29832(17) -0.04470(5) 0.0252(3) Uani 1 1 d . . . . .
H7'A H -0.250475 -1.330254 -0.059275 0.030 Uiso 1 1 calc R . . . .
H7'B H -0.135148 -1.296257 -0.014904 0.030 Uiso 1 1 calc R . . . .
C4' C -0.1195(3) -0.92659(16) -0.09443(5) 0.0241(3) Uani 1 1 d . . . . .
H4' H 0.040053 -0.891367 -0.085729 0.029 Uiso 1 1 calc R . . . .
C5' C -0.1866(3) -1.06880(16) -0.08204(5) 0.0238(3) Uani 1 1 d . . . . .
H5' H -0.345951 -1.104412 -0.090675 0.029 Uiso 1 1 calc R . . . .
C6' C -0.0334(3) -1.15203(17) -0.05894(5) 0.0254(3) Uani 1 1 d . . . . .
H6' H 0.126752 -1.115637 -0.050998 0.031 Uiso 1 1 calc R . . . .
C5AA C -0.1397(3) -0.38838(16) -0.28753(5) 0.0247(3) Uani 1 1 d . . . . .
H5AA H -0.010406 -0.459895 -0.291583 0.037 Uiso 1 1 calc GR . . . .
H5AB H -0.086876 -0.303618 -0.301579 0.037 Uiso 1 1 calc GR . . . .
H5AC H -0.301976 -0.419999 -0.298915 0.037 Uiso 1 1 calc GR . . . .
C10' C 0.3078(3) -1.64309(17) -0.03463(6) 0.0324(4) Uani 1 1 d . . . . .
H10A H 0.353917 -1.656029 -0.063587 0.049 Uiso 1 1 calc GR . . . .
H10B H 0.266420 -1.732652 -0.022334 0.049 Uiso 1 1 calc GR . . . .
H10C H 0.450904 -1.601648 -0.019827 0.049 Uiso 1 1 calc GR . . . .

loop_
_atom_site_aniso_label
_atom_site_aniso_U_11
_atom_site_aniso_U_22
_atom_site_aniso_U_33
_atom_site_aniso_U_23
_atom_site_aniso_U_13
_atom_site_aniso_U_12
O0AA 0.0186(5) 0.0148(5) 0.0301(5) 0.0061(4) -0.0008(4) -0.0009(4)
N1 0.0167(5) 0.0144(5) 0.0193(5) 0.0020(4) 0.0016(4) 0.0021(4)
C3 0.0154(6) 0.0144(6) 0.0232(7) 0.0027(5) 0.0002(5) -0.0012(5)
C1' 0.0193(6) 0.0196(7) 0.0209(6) 0.0021(5) 0.0014(5) -0.0002(6)
C2 0.0137(6) 0.0164(6) 0.0210(6) 0.0034(5) 0.0008(5) -0.0015(5)
C6 0.0160(6) 0.0194(7) 0.0191(6) 0.0015(5) -0.0001(5) -0.0004(5)
C8' 0.0209(7) 0.0212(7) 0.0238(7) 0.0020(6) 0.0024(6) -0.0013(6)
C9' 0.0198(7) 0.0220(7) 0.0249(7) 0.0024(6) 0.0018(6) -0.0001(6)
C2' 0.0231(7) 0.0210(7) 0.0183(6) -0.0002(5) 0.0009(5) 0.0020(6)
C4 0.0282(8) 0.0169(7) 0.0263(7) -0.0001(5) 0.0062(6) 0.0023(6)
C5 0.0232(7) 0.0197(7) 0.0228(7) 0.0010(6) 0.0068(5) 0.0024(6)
C3' 0.0268(7) 0.0211(7) 0.0195(6) 0.0019(5) 0.0026(6) 0.0025(6)
C7' 0.0243(7) 0.0240(8) 0.0274(7) 0.0063(6) 0.0036(6) 0.0013(6)
C4' 0.0286(8) 0.0218(7) 0.0219(7) 0.0022(5) -0.0005(6) 0.0009(6)
C5' 0.0275(8) 0.0222(7) 0.0216(7) 0.0028(5) 0.0008(6) 0.0020(6)
C6' 0.0273(8) 0.0235(8) 0.0254(7) 0.0034(6) -0.0007(6) 0.0003(6)
C5AA 0.0305(8) 0.0208(7) 0.0227(7) 0.0038(6) 0.0062(6) 0.0045(6)
C10' 0.0248(8) 0.0244(8) 0.0481(10) 0.0045(7) 0.0014(7) 0.0025(7)

loop_
_atom_type_symbol
_atom_type_description
_atom_type_scat_dispersion_real
_atom_type_scat_dispersion_imag
_atom_type_scat_source
C C 0.0181 0.0091 'International Tables Vol C Tables 4.2.6.8 and 6.1.1.4'
H H 0.0000 0.0000 'International Tables Vol C Tables 4.2.6.8 and 6.1.1.4'
N N 0.0311 0.0180 'International Tables Vol C Tables 4.2.6.8 and 6.1.1.4'
O O 0.0492 0.0322 'International Tables Vol C Tables 4.2.6.8 and 6.1.1.4'

loop_
_geom_angle_atom_site_label_1
_geom_angle_atom_site_label_2
_geom_angle_atom_site_label_3
_geom_angle
_geom_angle_site_symmetry_1
_geom_angle_site_symmetry_3
_geom_angle_publ_flag
C2 N1 C6 114.22(10) . . ?
O0AA C3 C2 107.92(11) . . ?
O0AA C3 C4 111.10(11) . . ?
C2 C3 C4 110.69(11) . . ?
C2' C1' C6 125.43(13) . . ?
N1 C2 C3 109.43(10) . . ?
N1 C2 C5AA 108.41(11) . . ?
C5AA C2 C3 112.03(11) . . ?
N1 C6 C1' 108.10(11) . . ?
N1 C6 C5 108.53(11) . . ?
C1' C6 C5 111.31(11) . . ?
C7' C8' C9' 113.34(12) . . ?
C10' C9' C8' 112.43(13) . . ?
C1' C2' C3' 123.84(14) . . ?
C3 C4 C5 110.66(12) . . ?
C4 C5 C6 111.50(12) . . ?
C4' C3' C2' 124.43(15) . . ?
C6' C7' C8' 113.75(13) . . ?
C3' C4' C5' 124.54(15) . . ?
C6' C5' C4' 124.00(16) . . ?
C5' C6' C7' 125.97(15) . . ?

loop_
_geom_bond_atom_site_label_1
_geom_bond_atom_site_label_2
_geom_bond_distance
_geom_bond_site_symmetry_2
_geom_bond_publ_flag
O0AA C3 1.4252(15) . ?
N1 C2 1.4785(17) . ?
N1 C6 1.4791(17) . ?
C3 C2 1.5227(18) . ?
C3 C4 1.523(2) . ?
C1' C6 1.5022(19) . ?
C1' C2' 1.331(2) . ?
C2 C5AA 1.5168(19) . ?
C6 C5 1.5285(19) . ?
C8' C9' 1.526(2) . ?
C8' C7' 1.523(2) . ?
C9' C10' 1.518(2) . ?
C2' C3' 1.450(2) . ?
C4 C5 1.527(2) . ?
C3' C4' 1.346(2) . ?
C7' C6' 1.496(2) . ?
C4' C5' 1.448(2) . ?
C5' C6' 1.338(2) . ?
